data_2008980
loop_
_publ_author_name
'Hoshina, Gakuse'
'Ohba, Shigeru'
'Tsuchimoto, Masanobu'

_publ_section_title '[<i>N</i>,<i>N</i>'-Bis(5-methoxysalicylidene)-1,2-diphenyl-1,2-ethenediamine]oxovanadium(IV)'
_journal_issue 9
_journal_name_full 'Acta Crystallographica Section C'
_journal_page_first 1451
_journal_page_last 1453
_journal_paper_doi 10.1107/S0108270199006551
_journal_volume 55
_journal_year 1999
_chemical_formula_iupac '[V O (C30 H24 N2 O4)]'
_chemical_formula_moiety 'C30 H24 N2 O5 V '
_chemical_formula_sum 'C30 H24 N2 O5 V'
_chemical_formula_weight 543.47
_chemical_name_common '[N,N'-bis(5-methoxysalicylidene)-1,2-diphenyl-1,2-ethenediamine]oxovanadium'
_space_group_IT_number 2
_symmetry_cell_setting triclinic
_symmetry_space_group_name_Hall '-P 1'
_symmetry_space_group_name_H-M 'P -1'
_cell_angle_alpha 106.180(10)
_cell_angle_beta 94.400(10)
_cell_angle_gamma 71.860(10)
_cell_formula_units_Z 2
_cell_length_a 10.375(2)
_cell_length_b 13.300(2)
_cell_length_c 10.3140(10)
_cell_measurement_reflns_used 25
_cell_measurement_temperature 297
_cell_measurement_theta_max 14.7
_cell_measurement_theta_min 14.2
_cell_volume 1298.8(4)
_computing_cell_refinement 'MSC/AFC Diffractometer Control Software'
_computing_data_collection
;
MSC/AFC Diffractometer Control Software
(Molecular Structure Corporation, 1993)
;
_computing_data_reduction 'TEXSAN (Molecular Structure Corporation, 1998)'
_computing_molecular_graphics 'ORTEPII (Johnson, 1976)'
_computing_publication_material TEXSAN
_computing_structure_refinement TEXSAN
_computing_structure_solution 'SIR92 (Altomare et al., 1994)'
_diffrn_ambient_temperature 297.2
_diffrn_measurement_device_type 'Rigaku AFC-5R'
_diffrn_measurement_method \q/2\q
_diffrn_radiation_monochromator graphite
_diffrn_radiation_source 'Rigaku rotating anode'
_diffrn_radiation_type 'Mo K\a'
_diffrn_radiation_wavelength 0.71073
_diffrn_reflns_av_R_equivalents 0.024
_diffrn_reflns_av_sigmaI/netI 0.088
_diffrn_reflns_limit_h_max 13
_diffrn_reflns_limit_h_min 0
_diffrn_reflns_limit_k_max 17
_diffrn_reflns_limit_k_min -17
_diffrn_reflns_limit_l_max 13
_diffrn_reflns_limit_l_min -13
_diffrn_reflns_number 6308
_diffrn_reflns_reduction_process 'Lp corrections applied'
_diffrn_reflns_theta_max 27.5
_diffrn_reflns_theta_min 2.5
_diffrn_standards_decay_% 0
_diffrn_standards_interval_count 100
_diffrn_standards_number 3
_exptl_absorpt_coefficient_mu 0.425
_exptl_absorpt_correction_T_max 0.999
_exptl_absorpt_correction_T_min 0.967
_exptl_absorpt_correction_type \y-scan
_exptl_absorpt_process_details '(North et al., 1968)'
_exptl_crystal_colour red
_exptl_crystal_density_diffrn 1.390
_exptl_crystal_density_method 'not measured'
_exptl_crystal_description prism
_exptl_crystal_F_000 562
_exptl_crystal_size_max 0.5
_exptl_crystal_size_mid 0.3
_exptl_crystal_size_min 0.1
_refine_diff_density_max 0.40
_refine_diff_density_min -0.23
_refine_ls_extinction_method none
_refine_ls_goodness_of_fit_ref 1.10
_refine_ls_hydrogen_treatment noref
_refine_ls_matrix_type full
_refine_ls_number_constraints 0
_refine_ls_number_parameters 343
_refine_ls_number_reflns 3956
_refine_ls_number_restraints 0
_refine_ls_R_factor_gt 0.053
_refine_ls_shift/su_max 0.001
_refine_ls_shift/su_mean 0.003
_refine_ls_structure_factor_coef F
_refine_ls_weighting_details 'w = 1/[\s^2^(Fo) + 0.0019|Fo|^2^]'
_refine_ls_weighting_scheme calc
_refine_ls_wR_factor_ref 0.071
_reflns_number_gt 3759
_reflns_number_total 5976
_reflns_threshold_expression 'I > 2\s(I)'
_cod_data_source_file ta1233.cif
_cod_data_source_block I
_cod_original_cell_volume 1298.7(4)
_cod_original_sg_symbol_H-M 'P -1         '
_cod_original_formula_sum 'C30 H24 N2 O5 V '
_cod_database_code 2008980

loop_
_symmetry_equiv_pos_as_xyz
x,y,z
-x,-y,-z

loop_
_atom_site_label
_atom_site_fract_x
_atom_site_fract_y
_atom_site_fract_z
_atom_site_U_iso_or_equiv
_atom_site_adp_type
_atom_site_occupancy
_atom_site_type_symbol
V1 0.20919(6) 0.47154(5) 0.08854(6) 0.0332(2) Uani 1.00 V
O2 0.3431(3) 0.4277(2) 0.1676(3) 0.0482(8) Uani 1.00 O
O3 0.0560(3) 0.4810(2) 0.1907(3) 0.0491(8) Uani 1.00 O
O4 0.1543(3) 0.6303(2) 0.1374(2) 0.0416(7) Uani 1.00 O
O5 -0.1123(4) 0.1542(3) 0.2895(3) 0.0730(10) Uani 1.00 O
O6 0.4088(3) 0.9030(2) 0.0206(3) 0.0566(9) Uani 1.00 O
N7 0.1770(3) 0.3325(2) -0.0446(3) 0.0352(8) Uani 1.00 N
N8 0.2817(3) 0.4720(2) -0.0929(3) 0.0315(7) Uani 1.00 N
C9 0.0248(4) 0.3969(3) 0.2097(4) 0.0413(10) Uani 1.00 C
C10 -0.0440(4) 0.4112(4) 0.3289(4) 0.0510(10) Uani 1.00 C
C11 -0.0854(5) 0.3298(4) 0.3530(4) 0.0570(10) Uani 1.00 C
C12 -0.0606(4) 0.2280(4) 0.2568(4) 0.0510(10) Uani 1.00 C
C13 -0.1025(5) 0.0546(4) 0.1907(5) 0.068(2) Uani 1.00 C
C14 0.0073(4) 0.2099(3) 0.1398(4) 0.0470(10) Uani 1.00 C
C15 0.0529(4) 0.2932(3) 0.1152(4) 0.0403(10) Uani 1.00 C
C16 0.1178(4) 0.2698(3) -0.0122(4) 0.0405(10) Uani 1.00 C
C17 0.2396(4) 0.3020(3) -0.1729(3) 0.0351(9) Uani 1.00 C
C18 0.2419(4) 0.1966(3) -0.2741(3) 0.0382(9) Uani 1.00 C
C19 0.3574(5) 0.1067(3) -0.2936(4) 0.0530(10) Uani 1.00 C
C20 0.3592(6) 0.0097(4) -0.3921(5) 0.069(2) Uani 1.00 C
C21 0.2479(7) 0.0040(4) -0.4679(4) 0.077(2) Uani 1.00 C
C22 0.1325(7) 0.0920(5) -0.4498(5) 0.074(2) Uani 1.00 C
C23 0.1286(5) 0.1893(4) -0.3512(4) 0.0540(10) Uani 1.00 C
C24 0.2974(3) 0.3733(3) -0.1978(3) 0.0323(8) Uani 1.00 C
C25 0.3737(4) 0.3543(3) -0.3223(3) 0.0337(9) Uani 1.00 C
C26 0.5079(4) 0.3532(4) -0.3136(4) 0.0490(10) Uani 1.00 C
C27 0.5807(5) 0.3398(5) -0.4276(5) 0.075(2) Uani 1.00 C
C28 0.5188(7) 0.3287(5) -0.5507(4) 0.078(2) Uani 1.00 C
C29 0.3882(6) 0.3269(4) -0.5612(4) 0.072(2) Uani 1.00 C
C30 0.3137(4) 0.3392(3) -0.4496(4) 0.0480(10) Uani 1.00 C
C31 0.3181(4) 0.5522(3) -0.1103(3) 0.0346(9) Uani 1.00 C
C32 0.2996(3) 0.6566(3) -0.0132(3) 0.0336(9) Uani 1.00 C
C33 0.3639(4) 0.7271(3) -0.0431(4) 0.0396(10) Uani 1.00 C
C34 0.3478(4) 0.8300(3) 0.0403(4) 0.0420(10) Uani 1.00 C
C35 0.4969(6) 0.8652(4) -0.0936(5) 0.073(2) Uani 1.00 C
C36 0.2637(4) 0.8666(3) 0.1534(4) 0.0470(10) Uani 1.00 C
C37 0.1982(4) 0.8006(3) 0.1843(4) 0.0440(10) Uani 1.00 C
C38 0.2162(4) 0.6916(3) 0.1024(3) 0.0353(9) Uani 1.00 C
H10 -0.0626 0.4800 0.3955 0.0610 Uiso 1.00 H
H11 -0.1312 0.3425 0.4350 0.0679 Uiso 1.00 H
H13A -0.1416 0.0110 0.2248 0.0803 Uiso 1.00 H
H13B -0.0100 0.0156 0.1681 0.0803 Uiso 1.00 H
H13C -0.1499 0.0694 0.1122 0.0803 Uiso 1.00 H
H14 0.0238 0.1408 0.0740 0.0564 Uiso 1.00 H
H16 0.1174 0.2035 -0.0778 0.0482 Uiso 1.00 H
H19 0.4353 0.1109 -0.2402 0.0639 Uiso 1.00 H
H20 0.4381 -0.0519 -0.4061 0.0815 Uiso 1.00 H
H21 0.2499 -0.0623 -0.5342 0.0923 Uiso 1.00 H
H22 0.0554 0.0871 -0.5045 0.0894 Uiso 1.00 H
H23 0.0481 0.2502 -0.3370 0.0649 Uiso 1.00 H
H26 0.5506 0.3622 -0.2281 0.0588 Uiso 1.00 H
H27 0.6735 0.3379 -0.4204 0.0890 Uiso 1.00 H
H28 0.5679 0.3220 -0.6284 0.0925 Uiso 1.00 H
H29 0.3477 0.3170 -0.6477 0.0868 Uiso 1.00 H
H30 0.2226 0.3372 -0.4590 0.0576 Uiso 1.00 H
H31 0.3609 0.5410 -0.1947 0.0412 Uiso 1.00 H
H33 0.4194 0.7024 -0.1218 0.0476 Uiso 1.00 H
H35A 0.5677 0.8014 -0.0856 0.0892 Uiso 1.00 H
H35B 0.4464 0.8460 -0.1729 0.0892 Uiso 1.00 H
H35C 0.5332 0.9205 -0.0982 0.0892 Uiso 1.00 H
H36 0.2514 0.9385 0.2108 0.0565 Uiso 1.00 H
H37 0.1402 0.8283 0.2613 0.0525 Uiso 1.00 H

loop_
_atom_site_aniso_label
_atom_site_aniso_U_11
_atom_site_aniso_U_22
_atom_site_aniso_U_33
_atom_site_aniso_U_12
_atom_site_aniso_U_13
_atom_site_aniso_U_23
V1 0.0404(3) 0.0322(3) 0.0267(3) -0.0130(2) 0.0033(2) 0.0041(2)
O2 0.051(2) 0.055(2) 0.0370(10) -0.0140(10) -0.0050(10) 0.0120(10)
O3 0.056(2) 0.0430(10) 0.0480(10) -0.0160(10) 0.0230(10) 0.0040(10)
O4 0.049(2) 0.0330(10) 0.0410(10) -0.0130(10) 0.0110(10) 0.0020(10)
O5 0.101(3) 0.081(2) 0.058(2) -0.047(2) 0.017(2) 0.025(2)
O6 0.078(2) 0.0410(10) 0.055(2) -0.0340(10) 0.0160(10) -0.0040(10)
N7 0.037(2) 0.038(2) 0.0320(10) -0.0160(10) 0.0030(10) 0.0060(10)
N8 0.037(2) 0.0310(10) 0.0260(10) -0.0120(10) 0.0000(10) 0.0030(10)
C9 0.038(2) 0.049(2) 0.038(2) -0.014(2) 0.001(2) 0.012(2)
C10 0.054(2) 0.057(2) 0.042(2) -0.018(2) 0.009(2) 0.010(2)
C11 0.058(3) 0.076(3) 0.044(2) -0.023(2) 0.012(2) 0.023(2)
C12 0.059(3) 0.061(3) 0.045(2) -0.025(2) 0.001(2) 0.023(2)
C13 0.075(3) 0.064(3) 0.082(3) -0.030(3) 0.004(3) 0.036(3)
C14 0.054(2) 0.053(2) 0.042(2) -0.023(2) -0.001(2) 0.015(2)
C15 0.041(2) 0.049(2) 0.036(2) -0.019(2) -0.002(2) 0.015(2)
C16 0.047(2) 0.042(2) 0.035(2) -0.019(2) 0.001(2) 0.007(2)
C17 0.038(2) 0.037(2) 0.029(2) -0.014(2) 0.0000(10) 0.0040(10)
C18 0.054(2) 0.038(2) 0.027(2) -0.024(2) 0.005(2) 0.0030(10)
C19 0.064(3) 0.046(2) 0.048(2) -0.022(2) 0.007(2) 0.002(2)
C20 0.098(4) 0.042(2) 0.059(3) -0.020(2) 0.025(3) -0.004(2)
C21 0.144(5) 0.063(3) 0.036(2) -0.062(4) 0.012(3) -0.007(2)
C22 0.110(4) 0.086(4) 0.048(3) -0.068(4) -0.021(3) 0.014(3)
C23 0.070(3) 0.058(3) 0.045(2) -0.038(2) -0.012(2) 0.011(2)
C24 0.040(2) 0.031(2) 0.0240(10) -0.0130(10) 0.0000(10) 0.0020(10)
C25 0.046(2) 0.032(2) 0.025(2) -0.014(2) 0.0010(10) 0.0060(10)
C26 0.051(2) 0.062(3) 0.037(2) -0.023(2) 0.002(2) 0.009(2)
C27 0.072(3) 0.098(4) 0.063(3) -0.042(3) 0.025(3) 0.008(3)
C28 0.119(5) 0.086(4) 0.037(2) -0.046(3) 0.032(3) 0.004(2)
C29 0.107(4) 0.082(3) 0.029(2) -0.037(3) 0.002(2) 0.010(2)
C30 0.058(2) 0.052(2) 0.036(2) -0.022(2) -0.005(2) 0.008(2)
C31 0.040(2) 0.036(2) 0.028(2) -0.015(2) 0.0030(10) 0.0040(10)
C32 0.036(2) 0.033(2) 0.032(2) -0.0130(10) -0.0010(10) 0.0070(10)
C33 0.045(2) 0.037(2) 0.038(2) -0.016(2) 0.004(2) 0.0050(10)
C34 0.048(2) 0.033(2) 0.046(2) -0.018(2) -0.003(2) 0.007(2)
C35 0.101(4) 0.050(3) 0.079(3) -0.043(3) 0.027(3) 0.003(2)
C36 0.059(2) 0.034(2) 0.045(2) -0.017(2) 0.000(2) 0.001(2)
C37 0.050(2) 0.037(2) 0.040(2) -0.012(2) 0.008(2) -0.001(2)
C38 0.035(2) 0.033(2) 0.036(2) -0.0110(10) -0.0030(10) 0.0070(10)

loop_
_atom_type_symbol
_atom_type_description
_atom_type_scat_dispersion_real
_atom_type_scat_dispersion_imag
_atom_type_scat_source
V V 0.300 0.529
;International Tables for Crystallography
(1992, Vol. C, Tables 4.2.6.8 and 6.1.1.1)
;
O O 0.011 0.006
;International Tables for Crystallography
(1992, Vol. C, Tables 4.2.6.8 and 6.1.1.1)
;
N N 0.006 0.003
;International Tables for Crystallography
(1992, Vol. C, Tables 4.2.6.8 and 6.1.1.1)
;
C C 0.003 0.002
;International Tables for Crystallography
(1992, Vol. C, Tables 4.2.6.8 and 6.1.1.1)
;
H H 0.000 0.000
;International Tables for Crystallography
(1992, Vol. C, Table 6.1.1.2)
;

loop_
_geom_angle_atom_site_label_1
_geom_angle_atom_site_label_2
_geom_angle_atom_site_label_3
_geom_angle_site_symmetry_1
_geom_angle_site_symmetry_2
_geom_angle_site_symmetry_3
_geom_angle
_geom_angle_publ_flag
O2 V1 O3 1_555 1_555 1_555 108.10(10) yes
O2 V1 O4 1_555 1_555 1_555 109.20(10) yes
O2 V1 N7 1_555 1_555 1_555 105.50(10) yes
O2 V1 N8 1_555 1_555 1_555 103.60(10) yes
O3 V1 O4 1_555 1_555 1_555 88.40(10) yes
O3 V1 N7 1_555 1_555 1_555 87.10(10) yes
O3 V1 N8 1_555 1_555 1_555 147.50(10) no
O4 V1 N7 1_555 1_555 1_555 144.70(10) no
O4 V1 N8 1_555 1_555 1_555 88.20(10) yes
N7 V1 N8 1_555 1_555 1_555 77.30(10) yes
V1 O3 C9 1_555 1_555 1_555 125.9(2) no
V1 O4 C38 1_555 1_555 1_555 126.4(2) no
C12 O5 C13 1_555 1_555 1_555 117.4(3) no
C34 O6 C35 1_555 1_555 1_555 116.3(3) no
V1 N7 C16 1_555 1_555 1_555 124.4(2) no
V1 N7 C17 1_555 1_555 1_555 114.4(2) no
C16 N7 C17 1_555 1_555 1_555 120.8(3) no
V1 N8 C24 1_555 1_555 1_555 114.8(2) no
V1 N8 C31 1_555 1_555 1_555 123.9(2) no
C24 N8 C31 1_555 1_555 1_555 121.2(3) no
O3 C9 C10 1_555 1_555 1_555 119.1(3) no
O3 C9 C15 1_555 1_555 1_555 123.9(3) no
C10 C9 C15 1_555 1_555 1_555 117.0(3) no
C9 C10 C11 1_555 1_555 1_555 122.5(4) no
C9 C10 H10 1_555 1_555 1_555 118.8(4) no
C11 C10 H10 1_555 1_555 1_555 118.7(4) no
C10 C11 C12 1_555 1_555 1_555 120.1(4) no
C10 C11 H11 1_555 1_555 1_555 120.0(5) no
C12 C11 H11 1_555 1_555 1_555 119.9(4) no
O5 C12 C11 1_555 1_555 1_555 114.9(4) no
O5 C12 C14 1_555 1_555 1_555 125.6(4) no
C11 C12 C14 1_555 1_555 1_555 119.5(4) no
O5 C13 H13A 1_555 1_555 1_555 109.5(5) no
O5 C13 H13B 1_555 1_555 1_555 109.8(5) no
O5 C13 H13C 1_555 1_555 1_555 109.6(4) no
H13A C13 H13B 1_555 1_555 1_555 109.3(5) no
H13A C13 H13C 1_555 1_555 1_555 109.2(5) no
H13B C13 H13C 1_555 1_555 1_555 109.4(5) no
C12 C14 C15 1_555 1_555 1_555 120.7(4) no
C12 C14 H14 1_555 1_555 1_555 119.6(4) no
C15 C14 H14 1_555 1_555 1_555 119.7(4) no
C9 C15 C14 1_555 1_555 1_555 120.1(3) no
C9 C15 C16 1_555 1_555 1_555 122.3(3) no
C14 C15 C16 1_555 1_555 1_555 117.5(3) no
N7 C16 C15 1_555 1_555 1_555 124.9(3) no
N7 C16 H16 1_555 1_555 1_555 117.7(3) no
C15 C16 H16 1_555 1_555 1_555 117.4(3) no
N7 C17 C18 1_555 1_555 1_555 121.4(3) no
N7 C17 C24 1_555 1_555 1_555 116.4(3) yes
C18 C17 C24 1_555 1_555 1_555 122.3(3) no
C17 C18 C19 1_555 1_555 1_555 120.7(3) no
C17 C18 C23 1_555 1_555 1_555 119.7(4) no
C19 C18 C23 1_555 1_555 1_555 119.6(4) no
C18 C19 C20 1_555 1_555 1_555 119.9(4) no
C18 C19 H19 1_555 1_555 1_555 120.1(4) no
C20 C19 H19 1_555 1_555 1_555 120.0(5) no
C19 C20 C21 1_555 1_555 1_555 119.8(5) no
C19 C20 H20 1_555 1_555 1_555 120.3(6) no
C21 C20 H20 1_555 1_555 1_555 119.9(5) no
C20 C21 C22 1_555 1_555 1_555 121.1(4) no
C20 C21 H21 1_555 1_555 1_555 119.3(7) no
C22 C21 H21 1_555 1_555 1_555 119.6(6) no
C21 C22 C23 1_555 1_555 1_555 119.8(5) no
C21 C22 H22 1_555 1_555 1_555 120.2(5) no
C23 C22 H22 1_555 1_555 1_555 120.0(6) no
C18 C23 C22 1_555 1_555 1_555 119.7(5) no
C18 C23 H23 1_555 1_555 1_555 120.1(4) no
C22 C23 H23 1_555 1_555 1_555 120.2(5) no
N8 C24 C17 1_555 1_555 1_555 115.2(3) yes
N8 C24 C25 1_555 1_555 1_555 119.9(3) no
C17 C24 C25 1_555 1_555 1_555 124.9(3) no
C24 C25 C26 1_555 1_555 1_555 119.6(3) no
C24 C25 C30 1_555 1_555 1_555 122.0(3) no
C26 C25 C30 1_555 1_555 1_555 118.4(3) no
C25 C26 C27 1_555 1_555 1_555 121.1(4) no
C25 C26 H26 1_555 1_555 1_555 119.5(4) no
C27 C26 H26 1_555 1_555 1_555 119.4(4) no
C26 C27 C28 1_555 1_555 1_555 119.6(5) no
C26 C27 H27 1_555 1_555 1_555 120.2(5) no
C28 C27 H27 1_555 1_555 1_555 120.1(5) no
C27 C28 C29 1_555 1_555 1_555 120.0(4) no
C27 C28 H28 1_555 1_555 1_555 119.6(6) no
C29 C28 H28 1_555 1_555 1_555 120.4(6) no
C28 C29 C30 1_555 1_555 1_555 121.6(4) no
C28 C29 H29 1_555 1_555 1_555 118.8(5) no
C30 C29 H29 1_555 1_555 1_555 119.6(6) no
C25 C30 C29 1_555 1_555 1_555 119.4(4) no
C25 C30 H30 1_555 1_555 1_555 120.3(4) no
C29 C30 H30 1_555 1_555 1_555 120.3(4) no
N8 C31 C32 1_555 1_555 1_555 125.1(3) no
N8 C31 H31 1_555 1_555 1_555 117.6(3) no
C32 C31 H31 1_555 1_555 1_555 117.3(3) no
C31 C32 C33 1_555 1_555 1_555 116.3(3) no
C31 C32 C38 1_555 1_555 1_555 122.9(3) no
C33 C32 C38 1_555 1_555 1_555 120.7(3) no
C32 C33 C34 1_555 1_555 1_555 120.7(3) no
C32 C33 H33 1_555 1_555 1_555 119.6(3) no
C34 C33 H33 1_555 1_555 1_555 119.7(4) no
O6 C34 C33 1_555 1_555 1_555 124.6(3) no
O6 C34 C36 1_555 1_555 1_555 116.1(3) no
C33 C34 C36 1_555 1_555 1_555 119.3(3) no
O6 C35 H35A 1_555 1_555 1_555 108.8(5) no
O6 C35 H35B 1_555 1_555 1_555 108.7(5) no
O6 C35 H35C 1_555 1_555 1_555 109.8(4) no
H35A C35 H35B 1_555 1_555 1_555 108.9(4) no
H35A C35 H35C 1_555 1_555 1_555 110.3(5) no
H35B C35 H35C 1_555 1_555 1_555 110.3(5) no
C34 C36 C37 1_555 1_555 1_555 121.4(3) no
C34 C36 H36 1_555 1_555 1_555 119.4(4) no
C37 C36 H36 1_555 1_555 1_555 119.3(4) no
C36 C37 C38 1_555 1_555 1_555 120.9(3) no
C36 C37 H37 1_555 1_555 1_555 119.5(3) no
C38 C37 H37 1_555 1_555 1_555 119.6(4) no
O4 C38 C32 1_555 1_555 1_555 124.1(3) no
O4 C38 C37 1_555 1_555 1_555 119.0(3) no
C32 C38 C37 1_555 1_555 1_555 116.9(3) no

loop_
_geom_bond_atom_site_label_1
_geom_bond_atom_site_label_2
_geom_bond_site_symmetry_1
_geom_bond_site_symmetry_2
_geom_bond_distance
_geom_bond_publ_flag
V1 O2 1_555 1_555 1.588(3) yes
V1 O3 1_555 1_555 1.926(3) yes
V1 O4 1_555 1_555 1.934(2) yes
V1 N7 1_555 1_555 2.078(3) yes
V1 N8 1_555 1_555 2.072(3) yes
O3 C9 1_555 1_555 1.324(4) no
O4 C38 1_555 1_555 1.316(4) no
O5 C12 1_555 1_555 1.380(5) no
O5 C13 1_555 1_555 1.408(6) no
O6 C34 1_555 1_555 1.377(4) no
O6 C35 1_555 1_555 1.423(5) no
N7 C16 1_555 1_555 1.299(4) yes
N7 C17 1_555 1_555 1.416(4) yes
N8 C24 1_555 1_555 1.422(4) yes
N8 C31 1_555 1_555 1.297(4) yes
C9 C10 1_555 1_555 1.406(5) no
C9 C15 1_555 1_555 1.408(5) no
C10 C11 1_555 1_555 1.368(6) no
C10 H10 1_555 1_555 0.953 no
C11 C12 1_555 1_555 1.399(6) no
C11 H11 1_555 1_555 0.950 no
C12 C14 1_555 1_555 1.369(5) no
C13 H13A 1_555 1_555 0.952 no
C13 H13B 1_555 1_555 0.950 no
C13 H13C 1_555 1_555 0.951 no
C14 C15 1_555 1_555 1.419(5) no
C14 H14 1_555 1_555 0.952 no
C15 C16 1_555 1_555 1.434(5) no
C16 H16 1_555 1_555 0.951 no
C17 C18 1_555 1_555 1.491(4) no
C17 C24 1_555 1_555 1.356(5) yes
C18 C19 1_555 1_555 1.384(6) no
C18 C23 1_555 1_555 1.381(6) no
C19 C20 1_555 1_555 1.397(6) no
C19 H19 1_555 1_555 0.951 no
C20 C21 1_555 1_555 1.355(8) no
C20 H20 1_555 1_555 0.947 no
C21 C22 1_555 1_555 1.370(8) no
C21 H21 1_555 1_555 0.949 no
C22 C23 1_555 1_555 1.396(6) no
C22 H22 1_555 1_555 0.951 no
C23 H23 1_555 1_555 0.952 no
C24 C25 1_555 1_555 1.480(4) no
C25 C26 1_555 1_555 1.384(5) no
C25 C30 1_555 1_555 1.398(5) no
C26 C27 1_555 1_555 1.385(6) no
C26 H26 1_555 1_555 0.951 no
C27 C28 1_555 1_555 1.370(8) no
C27 H27 1_555 1_555 0.953 no
C28 C29 1_555 1_555 1.358(8) no
C28 H28 1_555 1_555 0.951 no
C29 C30 1_555 1_555 1.379(6) no
C29 H29 1_555 1_555 0.949 no
C30 H30 1_555 1_555 0.951 no
C31 C32 1_555 1_555 1.434(4) no
C31 H31 1_555 1_555 0.961 no
C32 C33 1_555 1_555 1.415(5) no
C32 C38 1_555 1_555 1.409(5) no
C33 C34 1_555 1_555 1.365(5) no
C33 H33 1_555 1_555 0.951 no
C34 C36 1_555 1_555 1.391(6) no
C35 H35A 1_555 1_555 0.953 no
C35 H35B 1_555 1_555 0.953 no
C35 H35C 1_555 1_555 0.938 no
C36 C37 1_555 1_555 1.376(5) no
C36 H36 1_555 1_555 0.949 no
C37 C38 1_555 1_555 1.422(5) no
C37 H37 1_555 1_555 0.949 no
